data_4038350
loop_
_publ_author_name
'Ruggeri, Michele'
'Dombrowski, Amanda W.'
'Djuric, Stevan W.'
'Baxendale, Ian R.'

_publ_section_title
;
 A rearrangement of 3-hydroxyazetidines into 2-oxazolines.
;
_journal_name_full 'The Journal of organic chemistry'
_journal_paper_doi 10.1021/acs.joc.0c00656
_journal_year 2020
_chemical_formula_moiety 'C25 H22 Br Cl N2 O4 S'
_chemical_formula_sum 'C25 H22 Br Cl N2 O4 S'
_chemical_formula_weight 561.86
_space_group_crystal_system triclinic
_space_group_IT_number 2
_space_group_name_Hall '-P 1'
_space_group_name_H-M_alt 'P -1'
_atom_sites_solution_hydrogens difmap
_atom_sites_solution_primary dual
_audit_creation_date 2020-01-27
_audit_creation_method
;
Olex2 1.3-alpha
(compiled Nov 21 2019 18:26:39 for OlexSys, GUI svn.r6003)
;
_cell_angle_alpha 81.001(2)
_cell_angle_beta 89.408(2)
_cell_angle_gamma 77.106(2)
_cell_formula_units_Z 2
_cell_length_a 8.9040(5)
_cell_length_b 11.4226(7)
_cell_length_c 11.9517(7)
_cell_measurement_reflns_used 8940
_cell_measurement_temperature 120
_cell_measurement_theta_max 30.02
_cell_measurement_theta_min 2.32
_cell_volume 1169.95(12)
_computing_cell_refinement 'SAINT v8.38A (Bruker, 2017)'
_computing_data_collection 'APEX3 v.2016.1-0 (Bruker, 2016)'
_computing_data_reduction 'SAINT v8.38A (Bruker, 2017)'
_computing_molecular_graphics 'Olex2 1.3-alpha (Dolomanov et al., 2009)'
_computing_publication_material 'Olex2 1.3-alpha (Dolomanov et al., 2009)'
_computing_structure_refinement 'SHELXL 2018/3 (Sheldrick, 2015a)'
_computing_structure_solution 'SHELXT 2018/2 (Sheldrick, 2015)'
_diffrn_ambient_temperature 120
_diffrn_detector 'Bruker PHOTON 100 CMOS'
_diffrn_detector_area_resol_mean 10.4
_diffrn_detector_type 'CMOS sensor'
_diffrn_measured_fraction_theta_full 0.999
_diffrn_measured_fraction_theta_max 0.998
_diffrn_measurement_device '3-circle area detector diffractometer'
_diffrn_measurement_device_type 'Bruker D8 Venture'
_diffrn_measurement_method '\f and \w scans'
_diffrn_radiation_monochromator 'focusing mirrors'
_diffrn_radiation_probe x-ray
_diffrn_radiation_type MoK\a
_diffrn_radiation_wavelength 0.71073
_diffrn_reflns_av_R_equivalents 0.0395
_diffrn_reflns_av_unetI/netI 0.0415
_diffrn_reflns_Laue_measured_fraction_full 0.999
_diffrn_reflns_Laue_measured_fraction_max 0.998
_diffrn_reflns_limit_h_max 12
_diffrn_reflns_limit_h_min -12
_diffrn_reflns_limit_k_max 16
_diffrn_reflns_limit_k_min -16
_diffrn_reflns_limit_l_max 16
_diffrn_reflns_limit_l_min -16
_diffrn_reflns_number 26308
_diffrn_reflns_point_group_measured_fraction_full 0.999
_diffrn_reflns_point_group_measured_fraction_max 0.998
_diffrn_reflns_theta_full 25.242
_diffrn_reflns_theta_max 30.137
_diffrn_reflns_theta_min 2.324
_diffrn_source 'microfocus sealed X-ray tube'
_diffrn_source_current 1.0
_diffrn_source_power 0.05
_diffrn_source_type 'Incoatec I\mS microsource'
_diffrn_source_voltage 50.0
_diffrn_standards_number 0
_exptl_absorpt_coefficient_mu 1.997
_exptl_absorpt_correction_T_max 0.8879
_exptl_absorpt_correction_T_min 0.7738
_exptl_absorpt_correction_type multi-scan
_exptl_absorpt_process_details
;
SADABS-2016/2 (Bruker,2016/2) was used for absorption correction.
wR2(int) was 0.0980 before and 0.0401 after correction.
The Ratio of minimum to maximum transmission is 0.8715.
The \l/2 correction factor is Not present.
;
_exptl_crystal_colour colourless
_exptl_crystal_colour_primary colourless
_exptl_crystal_density_diffrn 1.595
_exptl_crystal_description wedge
_exptl_crystal_F_000 572
_exptl_crystal_size_max 0.2
_exptl_crystal_size_mid 0.1
_exptl_crystal_size_min 0.04
_refine_diff_density_max 0.615
_refine_diff_density_min -0.616
_refine_diff_density_rms 0.078
_refine_ls_extinction_method none
_refine_ls_goodness_of_fit_ref 1.063
_refine_ls_hydrogen_treatment mixed
_refine_ls_matrix_type full
_refine_ls_number_parameters 313
_refine_ls_number_reflns 6888
_refine_ls_number_restraints 1
_refine_ls_restrained_S_all 1.064
_refine_ls_R_factor_all 0.0563
_refine_ls_R_factor_gt 0.0374
_refine_ls_shift/su_max 0.002
_refine_ls_shift/su_mean 0.000
_refine_ls_structure_factor_coef Fsqd
_refine_ls_weighting_details 'w=1/[\s^2^(Fo^2^)+(0.0515P)^2^+0.4968P] where P=(Fo^2^+2Fc^2^)/3'
_refine_ls_weighting_scheme calc
_refine_ls_wR_factor_gt 0.0955
_refine_ls_wR_factor_ref 0.1019
_reflns_Friedel_coverage 0.000
_reflns_number_gt 5324
_reflns_number_total 6888
_reflns_threshold_expression 'I > 2\s(I)'
_cod_data_source_file 20srv026.cif
_cod_data_source_block 20srv026
_cod_depositor_comments
;
The following automatic conversions were performed:

data item '_diffrn_radiation_probe' value 'X-ray' was changed to
'x-ray' in accordance with the
/home/data/users/saulius/crontab/automatic-downloads/rss-feeds/ACS/lib/dictionaries/cif_core.dic
dictionary named 'cif_core.dic' version 2.4.2 last updated on
2011-04-26.

Automatic conversion script
Id: cif_fix_values 7556 2019-12-06 15:28:31Z antanas 
;
_cod_database_code 4038350
_olex2_refinement_description
;
1. Fixed Uiso
 At 1.2 times of:
  All C(H) groups, All C(H,H) groups
2. Restrained distances
 N1-H1
 0.88 with sigma of 0.02
3. Others
 Uiso(H7A)=Uiso(H7B)=Uiso(H7C)=FVAR(1)
4.a Secondary CH2 refined with riding coordinates:
 C8(H8A,H8B), C10(H10A,H10B), C25(H25A,H25B)
4.b Aromatic/amide H refined with riding coordinates:
 C2(H2), C3(H3), C5(H5), C6(H6), C12(H12), C13(H13), C15(H15), C16(H16),
 C19(H19), C20(H20), C22(H22), C23(H23)
4.c Idealised Me refined as rotating group:
 C7(H7A,H7B,H7C)
;
_oslims_operator_name 'Dr A Batsanov'
_oslims_operator_uuid 642c0cab-15e1-4db6-aabf-d1e3f44b6814
_oslims_submitter_name 'Mr Michele Ruggeri'
_oslims_submitter_uuid 1a56f251-525c-414f-9d37-3e740585b168
_shelx_shelxl_version_number 2018/3
_shelx_space_group_comment
;
The symmetry employed for this shelxl refinement is uniquely defined
by the following loop, which should always be used as a source of
symmetry information in preference to the above space-group names.
They are only intended as comments.
;

loop_
_space_group_symop_operation_xyz
'x, y, z'
'-x, -y, -z'

loop_
_atom_site_label
_atom_site_type_symbol
_atom_site_fract_x
_atom_site_fract_y
_atom_site_fract_z
_atom_site_U_iso_or_equiv
_atom_site_adp_type
_atom_site_occupancy
_atom_site_site_symmetry_order
_atom_site_calc_flag
_atom_site_refinement_flags_posn
_atom_site_refinement_flags_adp
_atom_site_refinement_flags_occupancy
_atom_site_disorder_assembly
_atom_site_disorder_group
Br Br 0.89221(3) 1.30901(2) 0.07840(2) 0.03452(9) Uani 1 1 d . . . . .
Cl Cl 0.24338(8) 0.31299(6) 0.88725(5) 0.03713(16) Uani 1 1 d . . . . .
S S 0.93589(5) 0.34718(4) 0.57833(4) 0.01451(10) Uani 1 1 d . . . . .
O1 O 1.09311(16) 0.34608(12) 0.60614(12) 0.0194(3) Uani 1 1 d . . . . .
O2 O 0.90269(18) 0.32479(13) 0.46684(12) 0.0211(3) Uani 1 1 d . . . . .
O3 O 0.75316(16) 0.80798(12) 0.71158(12) 0.0181(3) Uani 1 1 d . . . . .
O4 O 0.64845(18) 1.17047(14) 0.14301(13) 0.0255(3) Uani 1 1 d . . . . .
N1 N 0.8192(2) 0.47419(14) 0.59263(14) 0.0155(3) Uani 1 1 d D . . . .
H1 H 0.802(3) 0.5208(19) 0.5339(16) 0.021(6) Uiso 1 1 d D . . . .
N2 N 0.64397(18) 0.70274(14) 0.60218(13) 0.0144(3) Uani 1 1 d . . . . .
C1 C 0.8739(2) 0.24237(16) 0.68263(16) 0.0148(4) Uani 1 1 d . . . . .
C2 C 0.7181(2) 0.24288(18) 0.69046(18) 0.0201(4) Uani 1 1 d . . . . .
H2 H 0.644708 0.299913 0.640691 0.024 Uiso 1 1 calc R U . . .
C3 C 0.6714(3) 0.15886(18) 0.77204(18) 0.0216(4) Uani 1 1 d . . . . .
H3 H 0.564724 0.159895 0.778904 0.026 Uiso 1 1 calc R U . . .
C4 C 0.7776(3) 0.07310(18) 0.84400(17) 0.0199(4) Uani 1 1 d . . . . .
C5 C 0.9329(3) 0.07401(19) 0.83372(18) 0.0231(4) Uani 1 1 d . . . . .
H5 H 1.006753 0.015480 0.881950 0.028 Uiso 1 1 calc R U . . .
C6 C 0.9825(2) 0.15918(18) 0.75396(17) 0.0200(4) Uani 1 1 d . . . . .
H6 H 1.088709 0.160150 0.748635 0.024 Uiso 1 1 calc R U . . .
C7 C 0.7240(3) -0.0166(2) 0.93269(19) 0.0285(5) Uani 1 1 d . . . . .
H7A H 0.810539 -0.085183 0.958042 0.055(6) Uiso 1 1 calc R U . . .
H7B H 0.641643 -0.046328 0.900399 0.055(6) Uiso 1 1 calc R U . . .
H7C H 0.685001 0.023396 0.997347 0.055(6) Uiso 1 1 calc R U . . .
C8 C 0.8427(2) 0.53317(17) 0.68952(16) 0.0152(4) Uani 1 1 d . . . . .
H8A H 0.924368 0.579308 0.673144 0.018 Uiso 1 1 calc R U . . .
H8B H 0.875175 0.471138 0.757563 0.018 Uiso 1 1 calc R U . . .
C9 C 0.6897(2) 0.61987(17) 0.71071(16) 0.0144(3) Uani 1 1 d . . . . .
C10 C 0.7190(2) 0.70693(17) 0.78979(16) 0.0173(4) Uani 1 1 d . . . . .
H10A H 0.626678 0.733963 0.834079 0.021 Uiso 1 1 calc R U . . .
H10B H 0.807226 0.667973 0.842610 0.021 Uiso 1 1 calc R U . . .
C11 C 0.5711(2) 0.54812(17) 0.75326(16) 0.0150(4) Uani 1 1 d . . . . .
C12 C 0.5958(2) 0.47610(19) 0.85915(16) 0.0193(4) Uani 1 1 d . . . . .
H12 H 0.682640 0.477322 0.904100 0.023 Uiso 1 1 calc R U . . .
C13 C 0.4972(3) 0.40255(19) 0.90096(17) 0.0212(4) Uani 1 1 d . . . . .
H13 H 0.516098 0.352772 0.973129 0.025 Uiso 1 1 calc R U . . .
C14 C 0.3699(2) 0.40355(19) 0.83449(17) 0.0213(4) Uani 1 1 d . . . . .
C15 C 0.3420(2) 0.4737(2) 0.72913(18) 0.0228(4) Uani 1 1 d . . . . .
H15 H 0.254578 0.472604 0.684743 0.027 Uiso 1 1 calc R U . . .
C16 C 0.4437(2) 0.54650(19) 0.68809(17) 0.0194(4) Uani 1 1 d . . . . .
H16 H 0.425571 0.595091 0.615310 0.023 Uiso 1 1 calc R U . . .
C17 C 0.6927(2) 0.79803(17) 0.60948(16) 0.0148(4) Uani 1 1 d . . . . .
C18 C 0.6969(2) 0.89645(16) 0.51594(17) 0.0157(4) Uani 1 1 d . . . . .
C19 C 0.7764(2) 0.98646(18) 0.52599(17) 0.0189(4) Uani 1 1 d . . . . .
H19 H 0.822996 0.988406 0.596610 0.023 Uiso 1 1 calc R U . . .
C20 C 0.7877(2) 1.07327(18) 0.43321(17) 0.0193(4) Uani 1 1 d . . . . .
H20 H 0.843641 1.133671 0.439946 0.023 Uiso 1 1 calc R U . . .
C21 C 0.7169(2) 1.07202(17) 0.32994(17) 0.0166(4) Uani 1 1 d . . . . .
C22 C 0.6326(2) 0.98430(18) 0.32149(18) 0.0199(4) Uani 1 1 d . . . . .
H22 H 0.580611 0.985319 0.252209 0.024 Uiso 1 1 calc R U . . .
C23 C 0.6241(2) 0.89622(18) 0.41281(18) 0.0195(4) Uani 1 1 d . . . . .
H23 H 0.568957 0.835402 0.405774 0.023 Uiso 1 1 calc R U . . .
C24 C 0.7328(2) 1.15782(17) 0.22519(17) 0.0180(4) Uani 1 1 d . . . . .
C25 C 0.8616(3) 1.22469(19) 0.22608(18) 0.0220(4) Uani 1 1 d . . . . .
H25A H 0.958320 1.165725 0.253395 0.026 Uiso 1 1 calc R U . . .
H25B H 0.836952 1.283958 0.279503 0.026 Uiso 1 1 calc R U . . .

loop_
_atom_site_aniso_label
_atom_site_aniso_U_11
_atom_site_aniso_U_22
_atom_site_aniso_U_33
_atom_site_aniso_U_23
_atom_site_aniso_U_13
_atom_site_aniso_U_12
Br 0.02934(14) 0.04351(15) 0.02776(13) 0.01344(10) -0.00338(9) -0.01501(11)
Cl 0.0434(4) 0.0482(4) 0.0273(3) 0.0055(3) 0.0027(2) -0.0344(3)
S 0.0184(2) 0.0115(2) 0.0149(2) -0.00235(16) 0.00320(17) -0.00594(17)
O1 0.0183(7) 0.0177(7) 0.0231(7) -0.0026(6) 0.0050(6) -0.0065(6)
O2 0.0333(8) 0.0174(7) 0.0156(7) -0.0049(5) 0.0033(6) -0.0107(6)
O3 0.0229(7) 0.0170(6) 0.0170(7) -0.0037(5) 0.0007(5) -0.0093(6)
O4 0.0266(8) 0.0272(8) 0.0227(8) 0.0017(6) -0.0058(6) -0.0098(6)
N1 0.0220(8) 0.0109(7) 0.0132(8) 0.0000(6) -0.0002(6) -0.0040(6)
N2 0.0149(8) 0.0135(7) 0.0146(7) -0.0004(6) 0.0009(6) -0.0039(6)
C1 0.0197(9) 0.0105(8) 0.0156(9) -0.0019(7) 0.0033(7) -0.0064(7)
C2 0.0196(10) 0.0154(9) 0.0259(10) -0.0010(8) -0.0022(8) -0.0063(8)
C3 0.0231(10) 0.0188(9) 0.0266(11) -0.0051(8) 0.0048(8) -0.0114(8)
C4 0.0313(11) 0.0159(9) 0.0167(9) -0.0050(7) 0.0053(8) -0.0126(8)
C5 0.0280(11) 0.0177(9) 0.0214(10) 0.0022(8) -0.0010(8) -0.0042(8)
C6 0.0193(10) 0.0192(9) 0.0214(10) -0.0018(8) 0.0024(8) -0.0054(8)
C7 0.0418(14) 0.0252(11) 0.0220(11) 0.0004(9) 0.0057(9) -0.0175(10)
C8 0.0161(9) 0.0143(8) 0.0164(9) -0.0037(7) 0.0011(7) -0.0049(7)
C9 0.0152(9) 0.0145(8) 0.0143(8) -0.0013(7) 0.0009(7) -0.0060(7)
C10 0.0205(10) 0.0169(9) 0.0159(9) -0.0016(7) 0.0005(7) -0.0079(8)
C11 0.0170(9) 0.0138(8) 0.0152(9) -0.0024(7) 0.0026(7) -0.0057(7)
C12 0.0222(10) 0.0239(10) 0.0133(9) -0.0011(7) -0.0008(7) -0.0095(8)
C13 0.0279(11) 0.0233(10) 0.0137(9) 0.0011(8) 0.0018(8) -0.0110(8)
C14 0.0247(11) 0.0235(10) 0.0193(10) -0.0013(8) 0.0054(8) -0.0149(9)
C15 0.0211(10) 0.0285(11) 0.0210(10) 0.0005(8) -0.0023(8) -0.0134(9)
C16 0.0197(10) 0.0215(9) 0.0171(9) 0.0030(8) -0.0006(7) -0.0085(8)
C17 0.0127(9) 0.0152(8) 0.0167(9) -0.0037(7) 0.0016(7) -0.0030(7)
C18 0.0144(9) 0.0118(8) 0.0210(9) -0.0045(7) 0.0026(7) -0.0021(7)
C19 0.0228(10) 0.0169(9) 0.0188(9) -0.0041(8) -0.0009(8) -0.0073(8)
C20 0.0242(10) 0.0145(9) 0.0218(10) -0.0048(8) 0.0004(8) -0.0085(8)
C21 0.0152(9) 0.0129(8) 0.0206(9) -0.0025(7) 0.0003(7) -0.0010(7)
C22 0.0181(9) 0.0184(9) 0.0239(10) -0.0020(8) -0.0039(8) -0.0065(8)
C23 0.0171(9) 0.0166(9) 0.0258(10) -0.0016(8) -0.0028(8) -0.0067(8)
C24 0.0193(10) 0.0146(9) 0.0200(9) -0.0031(7) 0.0014(7) -0.0031(7)
C25 0.0244(11) 0.0227(10) 0.0195(10) 0.0038(8) -0.0012(8) -0.0115(8)

loop_
_atom_type_symbol
_atom_type_description
_atom_type_scat_dispersion_real
_atom_type_scat_dispersion_imag
_atom_type_scat_source
C C 0.0033 0.0016 'International Tables Vol C Tables 4.2.6.8 and 6.1.1.4'
H H 0.0000 0.0000 'International Tables Vol C Tables 4.2.6.8 and 6.1.1.4'
Br Br -0.2901 2.4595 'International Tables Vol C Tables 4.2.6.8 and 6.1.1.4'
Cl Cl 0.1484 0.1585 'International Tables Vol C Tables 4.2.6.8 and 6.1.1.4'
N N 0.0061 0.0033 'International Tables Vol C Tables 4.2.6.8 and 6.1.1.4'
O O 0.0106 0.0060 'International Tables Vol C Tables 4.2.6.8 and 6.1.1.4'
S S 0.1246 0.1234 'International Tables Vol C Tables 4.2.6.8 and 6.1.1.4'

loop_
_geom_angle_atom_site_label_1
_geom_angle_atom_site_label_2
_geom_angle_atom_site_label_3
_geom_angle
_geom_angle_site_symmetry_1
_geom_angle_site_symmetry_3
_geom_angle_publ_flag
O1 S O2 117.69(9) . . ?
O1 S N1 112.38(8) . . ?
O1 S C1 107.54(9) . . ?
O2 S N1 105.52(9) . . ?
O2 S C1 110.22(9) . . ?
N1 S C1 102.46(9) . . ?
C17 O3 C10 104.46(14) . . ?
S N1 H1 112.6(17) . . ?
C8 N1 S 118.67(13) . . ?
C8 N1 H1 113.1(17) . . ?
C17 N2 C9 105.97(15) . . ?
C2 C1 S 119.65(15) . . ?
C6 C1 S 119.15(15) . . ?
C6 C1 C2 121.19(18) . . ?
C1 C2 H2 120.5 . . ?
C3 C2 C1 118.97(19) . . ?
C3 C2 H2 120.5 . . ?
C2 C3 H3 119.4 . . ?
C2 C3 C4 121.27(19) . . ?
C4 C3 H3 119.4 . . ?
C3 C4 C7 120.3(2) . . ?
C5 C4 C3 118.55(18) . . ?
C5 C4 C7 121.1(2) . . ?
C4 C5 H5 119.4 . . ?
C4 C5 C6 121.2(2) . . ?
C6 C5 H5 119.4 . . ?
C1 C6 C5 118.77(19) . . ?
C1 C6 H6 120.6 . . ?
C5 C6 H6 120.6 . . ?
C4 C7 H7A 109.5 . . ?
C4 C7 H7B 109.5 . . ?
C4 C7 H7C 109.5 . . ?
H7A C7 H7B 109.5 . . ?
H7A C7 H7C 109.5 . . ?
H7B C7 H7C 109.5 . . ?
N1 C8 H8A 110.1 . . ?
N1 C8 H8B 110.1 . . ?
N1 C8 C9 108.23(15) . . ?
H8A C8 H8B 108.4 . . ?
C9 C8 H8A 110.1 . . ?
C9 C8 H8B 110.1 . . ?
N2 C9 C8 106.25(15) . . ?
N2 C9 C10 102.54(14) . . ?
N2 C9 C11 113.68(15) . . ?
C10 C9 C8 109.65(15) . . ?
C11 C9 C8 110.30(15) . . ?
C11 C9 C10 113.91(16) . . ?
O3 C10 C9 103.04(14) . . ?
O3 C10 H10A 111.2 . . ?
O3 C10 H10B 111.2 . . ?
C9 C10 H10A 111.2 . . ?
C9 C10 H10B 111.2 . . ?
H10A C10 H10B 109.1 . . ?
C12 C11 C9 118.40(17) . . ?
C16 C11 C9 122.53(17) . . ?
C16 C11 C12 118.98(18) . . ?
C11 C12 H12 119.2 . . ?
C13 C12 C11 121.70(19) . . ?
C13 C12 H12 119.2 . . ?
C12 C13 H13 120.9 . . ?
C12 C13 C14 118.13(19) . . ?
C14 C13 H13 120.9 . . ?
C13 C14 Cl 118.50(16) . . ?
C15 C14 Cl 119.79(16) . . ?
C15 C14 C13 121.70(19) . . ?
C14 C15 H15 120.4 . . ?
C14 C15 C16 119.26(19) . . ?
C16 C15 H15 120.4 . . ?
C11 C16 C15 120.22(18) . . ?
C11 C16 H16 119.9 . . ?
C15 C16 H16 119.9 . . ?
O3 C17 C18 116.41(16) . . ?
N2 C17 O3 118.07(17) . . ?
N2 C17 C18 125.45(17) . . ?
C19 C18 C17 121.63(18) . . ?
C19 C18 C23 119.75(18) . . ?
C23 C18 C17 118.57(17) . . ?
C18 C19 H19 119.9 . . ?
C20 C19 C18 120.17(18) . . ?
C20 C19 H19 119.9 . . ?
C19 C20 H20 120.0 . . ?
C19 C20 C21 120.05(18) . . ?
C21 C20 H20 120.0 . . ?
C20 C21 C24 122.70(17) . . ?
C22 C21 C20 119.53(18) . . ?
C22 C21 C24 117.72(18) . . ?
C21 C22 H22 119.7 . . ?
C23 C22 C21 120.52(19) . . ?
C23 C22 H22 119.7 . . ?
C18 C23 H23 120.0 . . ?
C22 C23 C18 119.91(18) . . ?
C22 C23 H23 120.0 . . ?
O4 C24 C21 121.12(18) . . ?
O4 C24 C25 122.28(18) . . ?
C21 C24 C25 116.57(17) . . ?
Br C25 H25A 109.2 . . ?
Br C25 H25B 109.2 . . ?
C24 C25 Br 112.05(14) . . ?
C24 C25 H25A 109.2 . . ?
C24 C25 H25B 109.2 . . ?
H25A C25 H25B 107.9 . . ?

loop_
_geom_bond_atom_site_label_1
_geom_bond_atom_site_label_2
_geom_bond_distance
_geom_bond_site_symmetry_2
_geom_bond_publ_flag
Br C25 1.922(2) . ?
Cl C14 1.743(2) . ?
S O1 1.4389(15) . ?
S O2 1.4412(14) . ?
S N1 1.6170(17) . ?
S C1 1.7623(19) . ?
O3 C10 1.453(2) . ?
O3 C17 1.370(2) . ?
O4 C24 1.213(2) . ?
N1 H1 0.805(16) . ?
N1 C8 1.467(2) . ?
N2 C9 1.483(2) . ?
N2 C17 1.273(2) . ?
C1 C2 1.388(3) . ?
C1 C6 1.385(3) . ?
C2 H2 0.9500 . ?
C2 C3 1.386(3) . ?
C3 H3 0.9500 . ?
C3 C4 1.390(3) . ?
C4 C5 1.389(3) . ?
C4 C7 1.506(3) . ?
C5 H5 0.9500 . ?
C5 C6 1.394(3) . ?
C6 H6 0.9500 . ?
C7 H7A 0.9800 . ?
C7 H7B 0.9800 . ?
C7 H7C 0.9800 . ?
C8 H8A 0.9900 . ?
C8 H8B 0.9900 . ?
C8 C9 1.540(3) . ?
C9 C10 1.538(3) . ?
C9 C11 1.513(3) . ?
C10 H10A 0.9900 . ?
C10 H10B 0.9900 . ?
C11 C12 1.388(3) . ?
C11 C16 1.388(3) . ?
C12 H12 0.9500 . ?
C12 C13 1.384(3) . ?
C13 H13 0.9500 . ?
C13 C14 1.388(3) . ?
C14 C15 1.375(3) . ?
C15 H15 0.9500 . ?
C15 C16 1.397(3) . ?
C16 H16 0.9500 . ?
C17 C18 1.463(3) . ?
C18 C19 1.392(3) . ?
C18 C23 1.399(3) . ?
C19 H19 0.9500 . ?
C19 C20 1.386(3) . ?
C20 H20 0.9500 . ?
C20 C21 1.395(3) . ?
C21 C22 1.395(3) . ?
C21 C24 1.491(3) . ?
C22 H22 0.9500 . ?
C22 C23 1.378(3) . ?
C23 H23 0.9500 . ?
C24 C25 1.514(3) . ?
C25 H25A 0.9900 . ?
C25 H25B 0.9900 . ?

loop_
_geom_hbond_atom_site_label_D
_geom_hbond_atom_site_label_H
_geom_hbond_atom_site_label_A
_geom_hbond_distance_DH
_geom_hbond_distance_HA
_geom_hbond_distance_DA
_geom_hbond_angle_DHA
_geom_hbond_site_symmetry_A
_geom_hbond_publ_flag
N1 H1 O1 0.805(16) 2.41(2) 3.102(2) 145(2) 2_766 yes

loop_
_geom_torsion_atom_site_label_1
_geom_torsion_atom_site_label_2
_geom_torsion_atom_site_label_3
_geom_torsion_atom_site_label_4
_geom_torsion
_geom_torsion_site_symmetry_1
_geom_torsion_site_symmetry_2
_geom_torsion_site_symmetry_3
_geom_torsion_site_symmetry_4
_geom_torsion_publ_flag
Cl C14 C15 C16 179.57(17) . . . . ?
S N1 C8 C9 -158.47(13) . . . . ?
S C1 C2 C3 179.20(15) . . . . ?
S C1 C6 C5 -177.90(15) . . . . ?
O1 S N1 C8 -39.80(17) . . . . ?
O1 S C1 C2 166.67(15) . . . . ?
O1 S C1 C6 -14.62(18) . . . . ?
O2 S N1 C8 -169.28(14) . . . . ?
O2 S C1 C2 -63.86(17) . . . . ?
O2 S C1 C6 114.85(16) . . . . ?
O3 C17 C18 C19 8.4(3) . . . . ?
O3 C17 C18 C23 -174.27(17) . . . . ?
O4 C24 C25 Br -8.7(3) . . . . ?
N1 S C1 C2 48.06(17) . . . . ?
N1 S C1 C6 -133.23(16) . . . . ?
N1 C8 C9 N2 -55.27(18) . . . . ?
N1 C8 C9 C10 -165.40(15) . . . . ?
N1 C8 C9 C11 68.36(19) . . . . ?
N2 C9 C10 O3 -23.89(18) . . . . ?
N2 C9 C11 C12 -174.23(17) . . . . ?
N2 C9 C11 C16 9.4(3) . . . . ?
N2 C17 C18 C19 -168.43(19) . . . . ?
N2 C17 C18 C23 8.9(3) . . . . ?
C1 S N1 C8 75.33(15) . . . . ?
C1 C2 C3 C4 -1.4(3) . . . . ?
C2 C1 C6 C5 0.8(3) . . . . ?
C2 C3 C4 C5 0.8(3) . . . . ?
C2 C3 C4 C7 179.46(19) . . . . ?
C3 C4 C5 C6 0.5(3) . . . . ?
C4 C5 C6 C1 -1.3(3) . . . . ?
C6 C1 C2 C3 0.5(3) . . . . ?
C7 C4 C5 C6 -178.09(19) . . . . ?
C8 C9 C10 O3 88.68(17) . . . . ?
C8 C9 C11 C12 66.6(2) . . . . ?
C8 C9 C11 C16 -109.8(2) . . . . ?
C9 N2 C17 O3 -7.5(2) . . . . ?
C9 N2 C17 C18 169.30(18) . . . . ?
C9 C11 C12 C13 -176.22(19) . . . . ?
C9 C11 C16 C15 176.62(19) . . . . ?
C10 O3 C17 N2 -8.8(2) . . . . ?
C10 O3 C17 C18 174.09(16) . . . . ?
C10 C9 C11 C12 -57.2(2) . . . . ?
C10 C9 C11 C16 126.4(2) . . . . ?
C11 C9 C10 O3 -147.17(16) . . . . ?
C11 C12 C13 C14 -0.9(3) . . . . ?
C12 C11 C16 C15 0.3(3) . . . . ?
C12 C13 C14 Cl -179.04(16) . . . . ?
C12 C13 C14 C15 1.0(3) . . . . ?
C13 C14 C15 C16 -0.4(3) . . . . ?
C14 C15 C16 C11 -0.2(3) . . . . ?
C16 C11 C12 C13 0.3(3) . . . . ?
C17 O3 C10 C9 20.05(18) . . . . ?
C17 N2 C9 C8 -95.68(17) . . . . ?
C17 N2 C9 C10 19.39(19) . . . . ?
C17 N2 C9 C11 142.83(17) . . . . ?
C17 C18 C19 C20 175.23(18) . . . . ?
C17 C18 C23 C22 -176.81(18) . . . . ?
C18 C19 C20 C21 1.2(3) . . . . ?
C19 C18 C23 C22 0.6(3) . . . . ?
C19 C20 C21 C22 1.2(3) . . . . ?
C19 C20 C21 C24 -176.07(18) . . . . ?
C20 C21 C22 C23 -2.7(3) . . . . ?
C20 C21 C24 O4 -166.0(2) . . . . ?
C20 C21 C24 C25 15.7(3) . . . . ?
C21 C22 C23 C18 1.8(3) . . . . ?
C21 C24 C25 Br 169.63(14) . . . . ?
C22 C21 C24 O4 16.7(3) . . . . ?
C22 C21 C24 C25 -161.61(19) . . . . ?
C23 C18 C19 C20 -2.1(3) . . . . ?
C24 C21 C22 C23 174.70(18) . . . . ?
